data_4119123
loop_
_publ_author_name
'Geier, Stephen J.'
'Stephan, Douglas W.'

_publ_section_title
;
 Lutidine/B(C6F5)3: At the Boundary of Classical and Frustrated Lewis Pair
 Reactivity
;
_journal_issue 10
_journal_name_full 'Journal of the American Chemical Society'
_journal_page_first 3476
_journal_page_last 3477
_journal_paper_doi 10.1021/ja900572x
_journal_volume 131
_journal_year 2009
_chemical_formula_sum 'C25 H11 B F15 N'
_chemical_formula_weight 621.16
_space_group_IT_number 14
_symmetry_cell_setting monoclinic
_symmetry_space_group_name_Hall '-P 2ybc'
_symmetry_space_group_name_H-M 'P 1 21/c 1'
_atom_sites_solution_hydrogens geom
_atom_sites_solution_primary direct
_atom_sites_solution_secondary difmap
_audit_creation_method SHELXL-97
_cell_angle_alpha 90.00
_cell_angle_beta 115.010(3)
_cell_angle_gamma 90.00
_cell_formula_units_Z 4
_cell_length_a 17.8525(12)
_cell_length_b 9.8407(7)
_cell_length_c 15.2683(10)
_cell_measurement_temperature 296(2)
_cell_volume 2430.8(3)
_computing_structure_refinement 'SHELXL-97 (Sheldrick, 1997)'
_computing_structure_solution 'SHELXS-97 (Sheldrick, 1990)'
_diffrn_ambient_temperature 296(2)
_diffrn_measured_fraction_theta_full 0.993
_diffrn_measured_fraction_theta_max 0.993
_diffrn_radiation_monochromator graphite
_diffrn_radiation_source 'fine-focus sealed tube'
_diffrn_radiation_type MoK\a
_diffrn_radiation_wavelength 0.71073
_diffrn_reflns_av_R_equivalents 0.0811
_diffrn_reflns_av_sigmaI/netI 0.0596
_diffrn_reflns_limit_h_max 26
_diffrn_reflns_limit_h_min -26
_diffrn_reflns_limit_k_max 14
_diffrn_reflns_limit_k_min -14
_diffrn_reflns_limit_l_max 22
_diffrn_reflns_limit_l_min -16
_diffrn_reflns_number 29901
_diffrn_reflns_theta_full 31.73
_diffrn_reflns_theta_max 31.73
_diffrn_reflns_theta_min 2.42
_exptl_absorpt_coefficient_mu 0.180
_exptl_absorpt_correction_T_max 0.7463
_exptl_absorpt_correction_T_min 0.5839
_exptl_absorpt_correction_type empirical
_exptl_crystal_colour colorless
_exptl_crystal_density_diffrn 1.697
_exptl_crystal_density_method 'not measured'
_exptl_crystal_description blocks
_exptl_crystal_F_000 1232
_exptl_crystal_size_max 0.25
_exptl_crystal_size_mid 0.20
_exptl_crystal_size_min 0.18
_refine_diff_density_max 0.422
_refine_diff_density_min -0.358
_refine_diff_density_rms 0.064
_refine_ls_extinction_method none
_refine_ls_goodness_of_fit_ref 1.005
_refine_ls_hydrogen_treatment mixed
_refine_ls_matrix_type full
_refine_ls_number_parameters 383
_refine_ls_number_reflns 8206
_refine_ls_number_restraints 0
_refine_ls_restrained_S_all 1.005
_refine_ls_R_factor_all 0.1085
_refine_ls_R_factor_gt 0.0516
_refine_ls_shift/su_max 0.000
_refine_ls_shift/su_mean 0.000
_refine_ls_structure_factor_coef Fsqd
_refine_ls_weighting_details 'calc w=1/[\s^2^(Fo^2^)+(0.0690P)^2^+1.1064P] where P=(Fo^2^+2Fc^2^)/3'
_refine_ls_weighting_scheme calc
_refine_ls_wR_factor_gt 0.1311
_refine_ls_wR_factor_ref 0.1680
_reflns_number_gt 4499
_reflns_number_total 8206
_reflns_threshold_expression >2sigma(I)
_cod_data_source_file ja900572xsup1.cif
_cod_data_source_block '[2,6-Me2C5H3NH][HB(C6F5)3]'
_cod_original_sg_symbol_H-M P2(1)/c
_cod_database_code 4119123

loop_
_symmetry_equiv_pos_as_xyz
'x, y, z'
'-x, y+1/2, -z+1/2'
'-x, -y, -z'
'x, -y-1/2, z-1/2'

loop_
_atom_site_label
_atom_site_type_symbol
_atom_site_fract_x
_atom_site_fract_y
_atom_site_fract_z
_atom_site_U_iso_or_equiv
_atom_site_adp_type
_atom_site_occupancy
_atom_site_symmetry_multiplicity
_atom_site_calc_flag
_atom_site_refinement_flags
F18 F 0.16453(8) 0.88105(13) 0.46143(9) 0.0400(3) Uani 1 1 d .
F14 F 0.19770(7) 1.22429(14) 0.69239(9) 0.0408(3) Uani 1 1 d .
F2 F 0.11406(7) 1.32212(14) 0.50398(9) 0.0405(3) Uani 1 1 d .
F12 F 0.36321(8) 0.89489(12) 0.64615(9) 0.0380(3) Uani 1 1 d .
F8 F 0.33820(8) 1.36616(13) 0.68970(9) 0.0423(3) Uani 1 1 d .
F15 F 0.07649(8) 1.11065(16) 0.72682(9) 0.0461(3) Uani 1 1 d .
F11 F 0.49257(9) 0.88485(14) 0.81880(10) 0.0494(4) Uani 1 1 d .
F9 F 0.46910(8) 1.35497(14) 0.85798(9) 0.0463(3) Uani 1 1 d .
F17 F 0.04684(8) 0.76772(14) 0.49994(10) 0.0449(3) Uani 1 1 d .
F16 F 0.00360(8) 0.87636(15) 0.63611(10) 0.0494(4) Uani 1 1 d .
C7 C 0.34461(11) 1.1317(2) 0.65782(14) 0.0285(4) Uani 1 1 d .
F3 F 0.09559(9) 1.55567(15) 0.41235(10) 0.0521(4) Uani 1 1 d .
N1 N 0.25222(10) 0.54226(18) 0.83006(12) 0.0313(4) Uani 1 1 d .
H1A H 0.2533 0.5090 0.8827 0.038 Uiso 1 1 calc R
F10 F 0.55011(9) 1.11510(16) 0.92464(10) 0.0563(4) Uani 1 1 d .
C1 C 0.24281(12) 1.2741(2) 0.49831(13) 0.0310(4) Uani 1 1 d .
F6 F 0.36764(8) 1.25171(16) 0.48036(11) 0.0538(4) Uani 1 1 d .
C17 C 0.08475(12) 0.8801(2) 0.54795(15) 0.0331(4) Uani 1 1 d .
C14 C 0.16174(12) 1.1103(2) 0.64253(14) 0.0311(4) Uani 1 1 d .
F4 F 0.21170(11) 1.64610(15) 0.35433(11) 0.0591(4) Uani 1 1 d .
C13 C 0.18689(11) 1.0601(2) 0.57434(13) 0.0285(4) Uani 1 1 d .
C18 C 0.14601(12) 0.9428(2) 0.52903(14) 0.0305(4) Uani 1 1 d .
C8 C 0.37474(12) 1.2439(2) 0.71653(14) 0.0311(4) Uani 1 1 d .
C16 C 0.06246(12) 0.9354(2) 0.61623(15) 0.0359(5) Uani 1 1 d .
C15 C 0.10046(12) 1.0526(2) 0.66293(14) 0.0350(5) Uani 1 1 d .
C9 C 0.44319(12) 1.2408(2) 0.80514(15) 0.0339(4) Uani 1 1 d .
B1 B 0.26209(13) 1.1274(2) 0.55438(16) 0.0301(5) Uani 1 1 d .
C24 C 0.32120(12) 0.6042(2) 0.83459(14) 0.0319(4) Uani 1 1 d .
C12 C 0.38817(12) 1.0129(2) 0.69579(14) 0.0296(4) Uani 1 1 d .
C2 C 0.17475(12) 1.3573(2) 0.47767(14) 0.0316(4) Uani 1 1 d .
C6 C 0.29928(13) 1.3253(3) 0.46569(15) 0.0382(5) Uani 1 1 d .
C11 C 0.45597(13) 1.0049(2) 0.78424(15) 0.0346(4) Uani 1 1 d .
F5 F 0.34742(11) 1.49129(18) 0.38905(12) 0.0632(4) Uani 1 1 d .
C20 C 0.18144(13) 0.5286(2) 0.74873(15) 0.0352(5) Uani 1 1 d .
C3 C 0.16371(13) 1.4806(2) 0.43039(15) 0.0374(5) Uani 1 1 d .
C23 C 0.32010(15) 0.6569(2) 0.75069(16) 0.0396(5) Uani 1 1 d .
H23A H 0.3667 0.6998 0.7510 0.048 Uiso 1 1 calc R
C10 C 0.48403(12) 1.1204(2) 0.83840(15) 0.0376(5) Uani 1 1 d .
C22 C 0.24907(17) 0.6454(2) 0.66571(16) 0.0446(6) Uani 1 1 d .
H22A H 0.2477 0.6816 0.6088 0.054 Uiso 1 1 calc R
C21 C 0.18017(15) 0.5808(2) 0.66488(16) 0.0427(5) Uani 1 1 d .
H21A H 0.1328 0.5726 0.6073 0.051 Uiso 1 1 calc R
C4 C 0.22203(16) 1.5268(2) 0.40132(15) 0.0416(5) Uani 1 1 d .
C5 C 0.29077(15) 1.4481(3) 0.41892(16) 0.0431(5) Uani 1 1 d .
C25 C 0.39342(14) 0.6116(3) 0.93096(16) 0.0438(5) Uani 1 1 d .
H25A H 0.3796 0.5682 0.9785 0.066 Uiso 1 1 calc R
H25B H 0.4072 0.7050 0.9484 0.066 Uiso 1 1 calc R
H25C H 0.4399 0.5663 0.9279 0.066 Uiso 1 1 calc R
C19 C 0.11015(15) 0.4602(3) 0.7575(2) 0.0515(6) Uani 1 1 d .
H19A H 0.1261 0.4329 0.8233 0.077 Uiso 1 1 calc R
H19B H 0.0942 0.3816 0.7164 0.077 Uiso 1 1 calc R
H19C H 0.0644 0.5221 0.7383 0.077 Uiso 1 1 calc R
H1 H 0.2797(12) 1.058(2) 0.5057(14) 0.024(5) Uiso 1 1 d .

loop_
_atom_site_aniso_label
_atom_site_aniso_U_11
_atom_site_aniso_U_22
_atom_site_aniso_U_33
_atom_site_aniso_U_23
_atom_site_aniso_U_13
_atom_site_aniso_U_12
F18 0.0399(7) 0.0410(7) 0.0402(7) -0.0123(5) 0.0179(5) -0.0070(6)
F14 0.0345(6) 0.0505(8) 0.0385(7) -0.0160(6) 0.0166(5) -0.0062(6)
F2 0.0278(6) 0.0434(7) 0.0525(8) 0.0029(6) 0.0191(5) -0.0009(5)
F12 0.0442(7) 0.0300(6) 0.0401(7) -0.0059(5) 0.0180(6) -0.0036(5)
F8 0.0394(7) 0.0344(7) 0.0411(7) -0.0075(5) 0.0056(5) 0.0070(5)
F15 0.0358(6) 0.0700(10) 0.0382(7) -0.0036(6) 0.0210(6) 0.0007(6)
F11 0.0507(8) 0.0426(8) 0.0470(8) 0.0050(6) 0.0129(6) 0.0134(6)
F9 0.0411(7) 0.0432(7) 0.0411(7) -0.0155(6) 0.0042(6) -0.0052(6)
F17 0.0337(6) 0.0390(7) 0.0556(8) -0.0025(6) 0.0127(6) -0.0083(6)
F16 0.0324(6) 0.0634(9) 0.0555(8) 0.0104(7) 0.0217(6) -0.0066(6)
C7 0.0237(8) 0.0355(10) 0.0282(9) -0.0054(8) 0.0128(7) -0.0016(8)
F3 0.0515(8) 0.0458(8) 0.0563(9) 0.0071(7) 0.0201(7) 0.0114(7)
N1 0.0321(8) 0.0367(9) 0.0248(8) 0.0008(7) 0.0118(6) 0.0016(7)
F10 0.0409(7) 0.0614(10) 0.0411(8) -0.0039(7) -0.0074(6) 0.0063(7)
C1 0.0276(9) 0.0411(11) 0.0231(9) -0.0059(8) 0.0096(7) -0.0065(8)
F6 0.0411(7) 0.0708(11) 0.0628(9) 0.0063(8) 0.0348(7) 0.0038(7)
C17 0.0243(9) 0.0330(10) 0.0346(10) 0.0028(8) 0.0053(8) -0.0015(8)
C14 0.0245(8) 0.0373(11) 0.0271(9) -0.0022(8) 0.0067(7) -0.0001(8)
F4 0.0860(11) 0.0438(8) 0.0533(9) 0.0074(7) 0.0350(8) -0.0069(8)
C13 0.0225(8) 0.0348(10) 0.0245(9) 0.0006(8) 0.0065(7) 0.0020(8)
C18 0.0248(8) 0.0348(10) 0.0282(9) 0.0013(8) 0.0075(7) 0.0025(8)
C8 0.0253(9) 0.0326(10) 0.0338(10) -0.0022(8) 0.0110(8) 0.0023(8)
C16 0.0229(9) 0.0455(12) 0.0368(11) 0.0114(9) 0.0103(8) 0.0016(9)
C15 0.0250(9) 0.0518(13) 0.0275(9) 0.0051(9) 0.0103(7) 0.0062(9)
C9 0.0297(9) 0.0356(11) 0.0318(10) -0.0100(8) 0.0085(8) -0.0042(8)
B1 0.0254(10) 0.0381(12) 0.0271(10) -0.0069(9) 0.0113(8) -0.0029(9)
C24 0.0328(10) 0.0298(10) 0.0315(10) -0.0028(8) 0.0120(8) 0.0002(8)
C12 0.0290(9) 0.0316(10) 0.0315(10) -0.0060(8) 0.0161(8) -0.0033(8)
C2 0.0288(9) 0.0382(11) 0.0273(9) -0.0046(8) 0.0114(7) -0.0067(8)
C6 0.0354(10) 0.0502(13) 0.0333(10) -0.0045(10) 0.0187(9) -0.0023(10)
C11 0.0314(10) 0.0371(11) 0.0356(10) 0.0027(9) 0.0143(8) 0.0060(9)
F5 0.0719(10) 0.0724(11) 0.0671(10) 0.0034(8) 0.0507(9) -0.0149(9)
C20 0.0307(10) 0.0369(11) 0.0329(10) -0.0039(8) 0.0085(8) 0.0061(9)
C3 0.0376(11) 0.0386(11) 0.0328(10) -0.0030(9) 0.0119(9) 0.0003(9)
C23 0.0495(13) 0.0337(11) 0.0393(12) 0.0017(9) 0.0225(10) -0.0018(10)
C10 0.0257(9) 0.0488(13) 0.0310(10) -0.0036(9) 0.0048(8) 0.0018(9)
C22 0.0664(16) 0.0375(12) 0.0312(11) 0.0060(9) 0.0218(11) 0.0073(11)
C21 0.0453(12) 0.0433(12) 0.0283(10) -0.0016(9) 0.0046(9) 0.0117(10)
C4 0.0572(14) 0.0387(12) 0.0282(10) -0.0008(9) 0.0173(10) -0.0077(11)
C5 0.0480(13) 0.0544(14) 0.0357(11) -0.0054(10) 0.0262(10) -0.0138(11)
C25 0.0355(11) 0.0510(14) 0.0381(12) -0.0059(10) 0.0089(9) -0.0052(10)
C19 0.0326(11) 0.0636(17) 0.0565(15) -0.0148(13) 0.0169(10) -0.0068(11)

loop_
_atom_type_symbol
_atom_type_description
_atom_type_scat_dispersion_real
_atom_type_scat_dispersion_imag
_atom_type_scat_source
C C 0.0033 0.0016 'International Tables Vol C Tables 4.2.6.8 and 6.1.1.4'
H H 0.0000 0.0000 'International Tables Vol C Tables 4.2.6.8 and 6.1.1.4'
B B 0.0013 0.0007 'International Tables Vol C Tables 4.2.6.8 and 6.1.1.4'
N N 0.0061 0.0033 'International Tables Vol C Tables 4.2.6.8 and 6.1.1.4'
F F 0.0171 0.0103 'International Tables Vol C Tables 4.2.6.8 and 6.1.1.4'

loop_
_geom_angle_atom_site_label_1
_geom_angle_atom_site_label_2
_geom_angle_atom_site_label_3
_geom_angle
C8 C7 C12 114.01(17)
C8 C7 B1 126.15(18)
C12 C7 B1 119.75(17)
C24 N1 C20 124.75(18)
C2 C1 C6 113.7(2)
C2 C1 B1 127.52(18)
C6 C1 B1 118.74(18)
F17 C17 C16 119.98(19)
F17 C17 C18 120.85(19)
C16 C17 C18 119.17(19)
F14 C14 C15 116.48(18)
F14 C14 C13 119.29(17)
C15 C14 C13 124.22(19)
C18 C13 C14 113.71(18)
C18 C13 B1 122.98(17)
C14 C13 B1 123.19(18)
F18 C18 C13 120.55(17)
F18 C18 C17 115.28(18)
C13 C18 C17 124.18(19)
F8 C8 C7 120.76(17)
F8 C8 C9 115.45(17)
C7 C8 C9 123.79(19)
F16 C16 C15 120.5(2)
F16 C16 C17 120.3(2)
C15 C16 C17 119.19(19)
F15 C15 C16 119.55(18)
F15 C15 C14 120.9(2)
C16 C15 C14 119.50(19)
F9 C9 C10 120.34(18)
F9 C9 C8 120.23(19)
C10 C9 C8 119.43(18)
C13 B1 C1 116.46(16)
C13 B1 C7 107.71(16)
C1 B1 C7 112.59(16)
N1 C24 C23 118.00(19)
N1 C24 C25 117.49(19)
C23 C24 C25 124.5(2)
F12 C12 C11 116.29(18)
F12 C12 C7 119.63(17)
C11 C12 C7 124.05(19)
F2 C2 C3 115.17(19)
F2 C2 C1 121.15(19)
C3 C2 C1 123.67(19)
F6 C6 C5 116.64(19)
F6 C6 C1 119.1(2)
C5 C6 C1 124.3(2)
F11 C11 C10 119.93(19)
F11 C11 C12 120.79(19)
C10 C11 C12 119.2(2)
N1 C20 C21 117.4(2)
N1 C20 C19 117.6(2)
C21 C20 C19 125.0(2)
F3 C3 C4 119.6(2)
F3 C3 C2 120.3(2)
C4 C3 C2 120.0(2)
C24 C23 C22 119.3(2)
F10 C10 C11 120.2(2)
F10 C10 C9 120.30(19)
C11 C10 C9 119.45(18)
C21 C22 C23 120.4(2)
C20 C21 C22 120.1(2)
F4 C4 C3 120.7(2)
F4 C4 C5 120.2(2)
C3 C4 C5 119.0(2)
F5 C5 C4 119.5(2)
F5 C5 C6 121.3(2)
C4 C5 C6 119.2(2)

loop_
_geom_bond_atom_site_label_1
_geom_bond_atom_site_label_2
_geom_bond_distance
F18 C18 1.353(2)
F14 C14 1.356(2)
F2 C2 1.350(2)
F12 C12 1.355(2)
F8 C8 1.347(2)
F15 C15 1.347(2)
F11 C11 1.346(2)
F9 C9 1.346(2)
F17 C17 1.341(2)
F16 C16 1.343(2)
C7 C8 1.380(3)
C7 C12 1.388(3)
C7 B1 1.643(3)
F3 C3 1.348(3)
N1 C24 1.349(3)
N1 C20 1.353(3)
F10 C10 1.347(2)
C1 C2 1.386(3)
C1 C6 1.394(3)
C1 B1 1.640(3)
F6 C6 1.354(3)
C17 C16 1.376(3)
C17 C18 1.388(3)
C14 C15 1.380(3)
C14 C13 1.387(3)
F4 C4 1.347(3)
C13 C18 1.385(3)
C13 B1 1.637(3)
C8 C9 1.388(3)
C16 C15 1.375(3)
C9 C10 1.371(3)
C24 C23 1.374(3)
C24 C25 1.493(3)
C12 C11 1.383(3)
C2 C3 1.382(3)
C6 C5 1.379(4)
C11 C10 1.370(3)
F5 C5 1.342(3)
C20 C21 1.371(3)
C20 C19 1.495(3)
C3 C4 1.371(3)
C23 C22 1.383(3)
C22 C21 1.380(4)
C4 C5 1.378(4)
